data_7003013
loop_
_publ_author_name
'Venugopal, Ajay'
'Pape, Tania'
'Willner, Alexander'
'Mitzel, Norbert W.'

_publ_section_title
;
 Bis(hydroxylaminato)-mono(pentamethylcyclopentadienyl) rare-earth
 metal complexes
;
_journal_issue 29
_journal_name_full 'Dalton Transactions'
_journal_page_first 5715
_journal_page_last 5719
_journal_paper_doi 10.1039/B904538D
_journal_year 2009
_chemical_formula_sum 'C36 H70 N4 O4 Y2'
_chemical_formula_weight 800.78
_chemical_name_systematic
;
?
;
_space_group_IT_number 61
_symmetry_cell_setting orthorhombic
_symmetry_space_group_name_Hall '-P 2ac 2ab'
_symmetry_space_group_name_H-M 'P b c a'
_atom_sites_solution_hydrogens geom
_atom_sites_solution_primary direct
_atom_sites_solution_secondary difmap
_audit_creation_method SHELXL-97
_cell_angle_alpha 90.00
_cell_angle_beta 90.00
_cell_angle_gamma 90.00
_cell_formula_units_Z 4
_cell_length_a 14.1441(14)
_cell_length_b 13.0349(14)
_cell_length_c 21.666(3)
_cell_measurement_temperature 163(2)
_cell_volume 3994.5(8)
_computing_cell_refinement 'Bruker XSCANS'
_computing_data_collection 'Bruker XSCANS'
_computing_data_reduction 'Bruker SHELXTL'
_computing_molecular_graphics 'Bruker SHELXTL'
_computing_publication_material 'Bruker SHELXTL'
_computing_structure_refinement 'SHELXL-97 (Sheldrick, 1997)'
_computing_structure_solution 'SHELXS-97 (Sheldrick, 1990)'
_diffrn_ambient_temperature 163(2)
_diffrn_measured_fraction_theta_full 0.963
_diffrn_measured_fraction_theta_max 0.963
_diffrn_measurement_device_type 'Bruker P4'
_diffrn_measurement_method '\w scans'
_diffrn_radiation_monochromator graphite
_diffrn_radiation_source 'fine-focus sealed tube'
_diffrn_radiation_type MoK\a
_diffrn_radiation_wavelength 0.71073
_diffrn_reflns_av_R_equivalents 0.1453
_diffrn_reflns_av_sigmaI/netI 0.0451
_diffrn_reflns_limit_h_max 16
_diffrn_reflns_limit_h_min -17
_diffrn_reflns_limit_k_max 16
_diffrn_reflns_limit_k_min -16
_diffrn_reflns_limit_l_max 27
_diffrn_reflns_limit_l_min -27
_diffrn_reflns_number 59452
_diffrn_reflns_theta_full 26.95
_diffrn_reflns_theta_max 26.94
_diffrn_reflns_theta_min 4.65
_exptl_absorpt_coefficient_mu 2.931
_exptl_absorpt_correction_type none
_exptl_crystal_colour colourless
_exptl_crystal_density_diffrn 1.332
_exptl_crystal_density_method 'not measured'
_exptl_crystal_description 'beautiful plates'
_exptl_crystal_F_000 1696
_exptl_crystal_size_max 0.4
_exptl_crystal_size_mid 0.4
_exptl_crystal_size_min 0.2
_refine_diff_density_max 1.446
_refine_diff_density_min -0.928
_refine_diff_density_rms 0.106
_refine_ls_extinction_method none
_refine_ls_goodness_of_fit_ref 1.132
_refine_ls_hydrogen_treatment mixed
_refine_ls_matrix_type full
_refine_ls_number_parameters 226
_refine_ls_number_reflns 4174
_refine_ls_number_restraints 0
_refine_ls_restrained_S_all 1.132
_refine_ls_R_factor_all 0.0723
_refine_ls_R_factor_gt 0.0483
_refine_ls_shift/su_max 0.001
_refine_ls_shift/su_mean 0.000
_refine_ls_structure_factor_coef Fsqd
_refine_ls_weighting_details 'calc w=1/[\s^2^(Fo^2^)+(0.0480P)^2^+5.8062P] where P=(Fo^2^+2Fc^2^)/3'
_refine_ls_weighting_scheme calc
_refine_ls_wR_factor_gt 0.1037
_refine_ls_wR_factor_ref 0.1146
_reflns_number_gt 3144
_reflns_number_total 4174
_reflns_threshold_expression >2sigma(I)
_cod_data_source_file B904538D.txt
_cod_data_source_block ajay12
_cod_depositor_comments
;
The following automatic conversions were performed:
'_symmetry_cell_setting' value 'Orthorhombic' changed to 'orthorhombic'
according to '/home/saulius/struct/CIF-dictionaries/cif_core.dic'
dictionary named 'cif_core.dic' version 2.4.1 from 2010-06-29.

Automatic conversion script
Id: cif_fix_enum 1527 2010-12-29 10:47:43Z saulius 
;
_cod_original_sg_symbol_H-M Pbca
_cod_database_code 7003013

loop_
_symmetry_equiv_pos_as_xyz
'x, y, z'
'-x+1/2, -y, z+1/2'
'-x, y+1/2, -z+1/2'
'x+1/2, -y+1/2, -z'
'-x, -y, -z'
'x-1/2, y, -z-1/2'
'x, -y-1/2, z-1/2'
'-x-1/2, y-1/2, z'

loop_
_atom_site_label
_atom_site_type_symbol
_atom_site_fract_x
_atom_site_fract_y
_atom_site_fract_z
_atom_site_U_iso_or_equiv
_atom_site_adp_type
_atom_site_occupancy
_atom_site_symmetry_multiplicity
_atom_site_calc_flag
_atom_site_refinement_flags
_atom_site_disorder_assembly
_atom_site_disorder_group
Y1 Y 0.00758(2) 0.52222(2) 0.083720(14) 0.01404(11) Uani 1 1 d . . .
O1 O -0.09057(17) 0.53698(18) -0.00104(10) 0.0168(5) Uani 1 1 d . . .
O2 O 0.07985(18) 0.66657(18) 0.08915(12) 0.0227(6) Uani 1 1 d . . .
N1 N -0.1545(2) 0.5048(2) 0.04751(13) 0.0157(6) Uani 1 1 d . . .
N2 N -0.0131(2) 0.7029(2) 0.10631(14) 0.0183(6) Uani 1 1 d . . .
C1 C 0.0995(3) 0.4812(3) 0.19074(16) 0.0232(8) Uani 1 1 d . . .
C2 C 0.0027(3) 0.4759(3) 0.20668(17) 0.0244(8) Uani 1 1 d . . .
C3 C -0.0368(3) 0.3898(3) 0.17678(16) 0.0214(8) Uani 1 1 d . . .
C4 C 0.0357(3) 0.3425(3) 0.14179(16) 0.0220(8) Uani 1 1 d . . .
C5 C 0.1198(3) 0.3989(3) 0.15085(17) 0.0230(8) Uani 1 1 d . . .
C6 C 0.1712(3) 0.5553(3) 0.2154(2) 0.0338(10) Uani 1 1 d . . .
H6A H 0.2214(18) 0.5208(10) 0.2293(14) 0.051 Uiso 1 1 calc R . .
H6B H 0.1457(10) 0.591(2) 0.2462(13) 0.051 Uiso 1 1 calc R . .
H6C H 0.1891(17) 0.598(2) 0.1853(10) 0.051 Uiso 1 1 calc R . .
C7 C -0.0457(4) 0.5356(3) 0.25649(19) 0.0363(11) Uani 1 1 d . . .
H7A H -0.064(2) 0.4947(13) 0.2851(12) 0.054 Uiso 1 1 calc R . .
H7B H -0.094(2) 0.566(2) 0.2414(6) 0.054 Uiso 1 1 calc R . .
H7C H -0.0074(14) 0.580(2) 0.2714(12) 0.054 Uiso 1 1 calc R . .
C8 C -0.1337(3) 0.3482(3) 0.18859(19) 0.0309(9) Uani 1 1 d . . .
H8A H -0.1338(6) 0.312(2) 0.2251(12) 0.046 Uiso 1 1 calc R . .
H8B H -0.1509(10) 0.305(2) 0.1567(11) 0.046 Uiso 1 1 calc R . .
H8C H -0.1761(12) 0.4017(14) 0.1912(13) 0.046 Uiso 1 1 calc R . .
C9 C 0.0272(3) 0.2415(3) 0.10891(19) 0.0319(10) Uani 1 1 d . . .
H9A H 0.026(2) 0.1865(15) 0.1388(8) 0.048 Uiso 1 1 calc R . .
H9B H 0.0805(18) 0.2326(11) 0.0816(13) 0.048 Uiso 1 1 calc R . .
H9C H -0.0307(19) 0.2404(9) 0.0852(13) 0.048 Uiso 1 1 calc R . .
C10 C 0.2161(3) 0.3672(3) 0.1281(2) 0.0355(10) Uani 1 1 d . . .
H10A H 0.2383(12) 0.309(2) 0.1519(12) 0.053 Uiso 1 1 calc R . .
H10B H 0.2597(13) 0.4237(17) 0.1328(13) 0.053 Uiso 1 1 calc R . .
H10C H 0.2122(5) 0.348(2) 0.0851(12) 0.053 Uiso 1 1 calc R . .
C11 C -0.2269(3) 0.5855(3) 0.05387(17) 0.0221(8) Uani 1 1 d . . .
H11A H -0.2648 0.5893 0.0155 0.027 Uiso 1 1 calc R . .
H11B H -0.1956 0.6526 0.0600 0.027 Uiso 1 1 calc R . .
C12 C -0.2915(3) 0.5635(4) 0.1080(2) 0.0413(11) Uani 1 1 d . . .
H12A H -0.331(2) 0.619(2) 0.1145(11) 0.062 Uiso 1 1 calc R . .
H12B H -0.2555(11) 0.552(3) 0.1431(11) 0.062 Uiso 1 1 calc R . .
H12C H -0.328(2) 0.506(2) 0.0996(7) 0.062 Uiso 1 1 calc R . .
C13 C -0.1942(3) 0.4039(3) 0.03141(17) 0.0219(8) Uani 1 1 d . . .
H13A H -0.2300 0.3780 0.0675 0.026 Uiso 1 1 calc R . .
H13B H -0.1412 0.3559 0.0241 0.026 Uiso 1 1 calc R . .
C14 C -0.2589(3) 0.4009(3) -0.0245(2) 0.0311(9) Uani 1 1 d . . .
H14A H -0.2719(18) 0.3300(19) -0.0355(9) 0.047 Uiso 1 1 calc R . .
H14B H -0.2284(12) 0.435(2) -0.0590(10) 0.047 Uiso 1 1 calc R . .
H14C H -0.3179(18) 0.436(2) -0.0149(5) 0.047 Uiso 1 1 calc R . .
C21 C -0.0062(3) 0.7513(3) 0.16734(17) 0.0261(8) Uani 1 1 d . . .
H21A H 0.0364 0.8114 0.1647 0.031 Uiso 1 1 calc R . .
H21B H 0.0220 0.7019 0.1968 0.031 Uiso 1 1 calc R . .
C22 C -0.1012(3) 0.7854(3) 0.1913(2) 0.0375(11) Uani 1 1 d . . .
H22A H -0.0963(6) 0.801(2) 0.2335(12) 0.056 Uiso 1 1 calc R . .
H22B H -0.1454(14) 0.7326(17) 0.1857(13) 0.056 Uiso 1 1 calc R . .
H22C H -0.1209(12) 0.844(2) 0.1696(12) 0.056 Uiso 1 1 calc R . .
C23 C -0.0429(3) 0.7768(3) 0.05840(17) 0.0232(8) Uani 1 1 d . . .
H23A H -0.1059 0.8041 0.0697 0.028 Uiso 1 1 calc R . .
H23B H -0.0499 0.7396 0.0188 0.028 Uiso 1 1 calc R . .
C24 C 0.0241(4) 0.8672(3) 0.0483(2) 0.0368(10) Uani 1 1 d . . .
H24A H 0.0067(15) 0.9029(18) 0.0108(14) 0.055 Uiso 1 1 calc R . .
H24B H 0.088(2) 0.8421(8) 0.0448(15) 0.055 Uiso 1 1 calc R . .
H24C H 0.0196(17) 0.9139(19) 0.0831(12) 0.055 Uiso 1 1 calc R . .

loop_
_atom_site_aniso_label
_atom_site_aniso_U_11
_atom_site_aniso_U_22
_atom_site_aniso_U_33
_atom_site_aniso_U_23
_atom_site_aniso_U_13
_atom_site_aniso_U_12
Y1 0.01425(18) 0.01279(17) 0.01508(17) -0.00045(12) -0.00102(12) 0.00077(12)
O1 0.0149(13) 0.0163(12) 0.0191(12) 0.0013(9) 0.0020(9) -0.0006(9)
O2 0.0152(13) 0.0149(12) 0.0380(15) -0.0037(11) 0.0010(11) -0.0009(9)
N1 0.0133(16) 0.0133(14) 0.0204(15) 0.0003(11) 0.0020(11) 0.0012(10)
N2 0.0188(17) 0.0144(14) 0.0216(15) -0.0019(11) -0.0012(11) 0.0016(11)
C1 0.028(2) 0.0244(19) 0.0172(17) 0.0034(15) -0.0073(14) 0.0013(16)
C2 0.029(2) 0.0243(18) 0.0202(17) 0.0016(15) -0.0019(14) 0.0041(17)
C3 0.026(2) 0.0195(18) 0.0185(18) 0.0050(14) 0.0013(14) 0.0011(14)
C4 0.029(2) 0.0186(18) 0.0188(17) 0.0039(14) 0.0004(14) 0.0058(15)
C5 0.025(2) 0.0231(19) 0.0212(19) 0.0056(15) -0.0009(14) 0.0067(15)
C6 0.033(3) 0.035(2) 0.034(2) 0.0022(19) -0.0155(18) -0.0012(18)
C7 0.054(3) 0.032(2) 0.023(2) -0.0003(18) 0.0074(18) 0.0060(19)
C8 0.030(2) 0.031(2) 0.032(2) 0.0098(18) 0.0032(17) -0.0021(17)
C9 0.057(3) 0.0160(18) 0.0229(19) 0.0012(15) 0.0016(18) 0.0053(18)
C10 0.026(2) 0.038(2) 0.042(3) 0.010(2) 0.0037(18) 0.0142(18)
C11 0.021(2) 0.0181(18) 0.0271(19) -0.0017(15) 0.0012(14) 0.0040(14)
C12 0.033(3) 0.040(3) 0.051(3) -0.002(2) 0.019(2) 0.010(2)
C13 0.024(2) 0.0143(17) 0.027(2) 0.0000(14) 0.0031(15) -0.0024(14)
C14 0.024(2) 0.029(2) 0.040(2) -0.0075(18) -0.0011(17) -0.0071(16)
C21 0.035(2) 0.0197(17) 0.0232(18) -0.0061(14) -0.0057(17) 0.0028(17)
C22 0.045(3) 0.033(2) 0.034(2) -0.0071(19) 0.0027(19) 0.012(2)
C23 0.028(2) 0.0159(18) 0.0260(19) -0.0007(15) -0.0033(15) 0.0016(15)
C24 0.046(3) 0.0177(19) 0.047(3) 0.0080(18) -0.002(2) -0.0070(18)

loop_
_atom_type_symbol
_atom_type_description
_atom_type_scat_dispersion_real
_atom_type_scat_dispersion_imag
_atom_type_scat_source
C C 0.0033 0.0016 'International Tables Vol C Tables 4.2.6.8 and 6.1.1.4'
H H 0.0000 0.0000 'International Tables Vol C Tables 4.2.6.8 and 6.1.1.4'
N N 0.0061 0.0033 'International Tables Vol C Tables 4.2.6.8 and 6.1.1.4'
O O 0.0106 0.0060 'International Tables Vol C Tables 4.2.6.8 and 6.1.1.4'
Y Y -2.7962 3.5667 'International Tables Vol C Tables 4.2.6.8 and 6.1.1.4'

loop_
_geom_angle_atom_site_label_1
_geom_angle_atom_site_label_2
_geom_angle_atom_site_label_3
_geom_angle
_geom_angle_site_symmetry_1
_geom_angle_site_symmetry_3
_geom_angle_publ_flag
O2 Y1 O1 95.44(9) . 5_565 ?
O2 Y1 O1 104.89(9) . . ?
O1 Y1 O1 73.29(10) 5_565 . ?
O2 Y1 N2 36.25(9) . . ?
O1 Y1 N2 123.40(9) 5_565 . ?
O1 Y1 N2 90.41(9) . . ?
O2 Y1 N1 123.28(9) . . ?
O1 Y1 N1 101.56(9) 5_565 . ?
O1 Y1 N1 35.46(9) . . ?
N2 Y1 N1 92.43(10) . . ?
O2 Y1 C5 102.34(11) . . ?
O1 Y1 C5 85.34(10) 5_565 . ?
O1 Y1 C5 146.64(10) . . ?
N2 Y1 C5 122.91(11) . . ?
N1 Y1 C5 132.45(11) . . ?
O2 Y1 C4 131.93(11) . . ?
O1 Y1 C4 89.81(10) 5_565 . ?
O1 Y1 C4 122.24(10) . . ?
N2 Y1 C4 140.37(10) . . ?
N1 Y1 C4 102.04(11) . . ?
C5 Y1 C4 30.46(12) . . ?
O2 Y1 C1 84.11(11) . . ?
O1 Y1 C1 111.03(10) 5_565 . ?
O1 Y1 C1 169.85(10) . . ?
N2 Y1 C1 94.40(11) . . ?
N1 Y1 C1 135.15(11) . . ?
C5 Y1 C1 30.21(11) . . ?
C4 Y1 C1 50.00(12) . . ?
O2 Y1 C3 128.64(11) . . ?
O1 Y1 C3 119.06(10) 5_565 . ?
O1 Y1 C3 120.14(10) . . ?
N2 Y1 C3 115.99(11) . . ?
N1 Y1 C3 87.85(11) . . ?
C5 Y1 C3 49.97(12) . . ?
C4 Y1 C3 30.29(11) . . ?
C1 Y1 C3 49.72(12) . . ?
O2 Y1 C2 98.77(11) . . ?
O1 Y1 C2 134.86(10) 5_565 . ?
O1 Y1 C2 141.10(10) . . ?
N2 Y1 C2 90.86(11) . . ?
N1 Y1 C2 105.65(11) . . ?
C5 Y1 C2 49.82(11) . . ?
C4 Y1 C2 49.82(11) . . ?
C1 Y1 C2 30.11(12) . . ?
C3 Y1 C2 29.95(11) . . ?
O2 Y1 Y1 102.71(7) . 5_565 ?
O1 Y1 Y1 36.96(6) 5_565 5_565 ?
O1 Y1 Y1 36.33(6) . 5_565 ?
N2 Y1 Y1 110.19(7) . 5_565 ?
N1 Y1 Y1 67.21(7) . 5_565 ?
C5 Y1 Y1 118.30(8) . 5_565 ?
C4 Y1 Y1 109.44(8) . 5_565 ?
C1 Y1 Y1 147.12(8) . 5_565 ?
C3 Y1 Y1 128.00(8) . 5_565 ?
C2 Y1 Y1 157.64(8) . 5_565 ?
N1 O1 Y1 142.62(18) . 5_565 ?
N1 O1 Y1 76.95(15) . . ?
Y1 O1 Y1 106.71(10) 5_565 . ?
N2 O2 Y1 82.43(16) . . ?
O1 N1 C13 109.0(2) . . ?
O1 N1 C11 107.1(2) . . ?
C13 N1 C11 113.3(3) . . ?
O1 N1 Y1 67.59(14) . . ?
C13 N1 Y1 121.3(2) . . ?
C11 N1 Y1 123.9(2) . . ?
O2 N2 C21 108.2(3) . . ?
O2 N2 C23 107.0(3) . . ?
C21 N2 C23 111.8(3) . . ?
O2 N2 Y1 61.31(13) . . ?
C21 N2 Y1 126.2(2) . . ?
C23 N2 Y1 121.8(2) . . ?
C5 C1 C2 108.0(3) . . ?
C5 C1 C6 124.9(4) . . ?
C2 C1 C6 126.9(4) . . ?
C5 C1 Y1 73.9(2) . . ?
C2 C1 Y1 75.8(2) . . ?
C6 C1 Y1 120.1(3) . . ?
C3 C2 C1 108.1(3) . . ?
C3 C2 C7 124.3(4) . . ?
C1 C2 C7 126.4(4) . . ?
C3 C2 Y1 74.8(2) . . ?
C1 C2 Y1 74.1(2) . . ?
C7 C2 Y1 126.8(3) . . ?
C2 C3 C4 107.8(3) . . ?
C2 C3 C8 124.9(4) . . ?
C4 C3 C8 126.7(4) . . ?
C2 C3 Y1 75.2(2) . . ?
C4 C3 Y1 73.3(2) . . ?
C8 C3 Y1 124.5(2) . . ?
C5 C4 C3 108.0(3) . . ?
C5 C4 C9 126.2(4) . . ?
C3 C4 C9 125.3(4) . . ?
C5 C4 Y1 74.7(2) . . ?
C3 C4 Y1 76.4(2) . . ?
C9 C4 Y1 122.0(2) . . ?
C1 C5 C4 108.1(3) . . ?
C1 C5 C10 126.4(4) . . ?
C4 C5 C10 125.0(4) . . ?
C1 C5 Y1 75.9(2) . . ?
C4 C5 Y1 74.9(2) . . ?
C10 C5 Y1 121.4(3) . . ?
N1 C11 C12 110.9(3) . . ?
N1 C13 C14 116.2(3) . . ?
N2 C21 C22 112.2(3) . . ?
N2 C23 C24 115.2(3) . . ?

loop_
_geom_bond_atom_site_label_1
_geom_bond_atom_site_label_2
_geom_bond_distance
_geom_bond_site_symmetry_2
_geom_bond_publ_flag
Y1 O2 2.145(2) . ?
Y1 O1 2.276(2) 5_565 ?
Y1 O1 2.310(2) . ?
Y1 N2 2.423(3) . ?
Y1 N1 2.434(3) . ?
Y1 C5 2.686(4) . ?
Y1 C4 2.688(4) . ?
Y1 C1 2.712(3) . ?
Y1 C3 2.728(4) . ?
Y1 C2 2.733(4) . ?
Y1 Y1 3.6800(8) 5_565 ?
O1 N1 1.450(4) . ?
O1 Y1 2.276(2) 5_565 ?
O2 N2 1.446(4) . ?
N1 C13 1.472(4) . ?
N1 C11 1.474(4) . ?
N2 C21 1.468(4) . ?
N2 C23 1.478(5) . ?
C1 C5 1.407(5) . ?
C1 C2 1.414(6) . ?
C1 C6 1.498(5) . ?
C2 C3 1.411(5) . ?
C2 C7 1.497(5) . ?
C3 C4 1.416(5) . ?
C3 C8 1.496(5) . ?
C4 C5 1.412(6) . ?
C4 C9 1.502(5) . ?
C5 C10 1.507(5) . ?
C11 C12 1.515(6) . ?
C13 C14 1.519(6) . ?
C21 C22 1.508(6) . ?
C23 C24 1.527(5) . ?
